data_9006345
loop_
_publ_author_name
'Fleet, M. E.'
'Henderson, G. S.'

_publ_section_title
;
 Soidium trisilicate: A new high-pressure silicate structure (Na2Si[Si2O7])
;
_journal_name_full 'Physics and Chemistry of Minerals'
_journal_page_first 383
_journal_page_last 386
_journal_volume 22
_journal_year 1995
_chemical_formula_structural Na2SiSi2O7
_chemical_formula_sum 'Na2 O7 Si3'
_space_group_IT_number 15
_symmetry_space_group_name_Hall '-C 2yc'
_symmetry_space_group_name_H-M 'C 1 2/c 1'
_cell_angle_alpha 90
_cell_angle_beta 102.64
_cell_angle_gamma 90
_cell_length_a 8.922
_cell_length_b 4.8490
_cell_length_c 11.567
_cell_formula_units_Z 4
_cell_volume 488.292
_database_code_amcsd 0007927
_exptl_crystal_density_diffrn 3.295
_cod_original_formula_sum 'Si3 Na2 O7'
_cod_database_code 9006345
_amcsd_formula_title Na2SiSi2O7

loop_
_space_group_symop_operation_xyz
x,y,z
1/2+x,1/2+y,z
x,-y,1/2+z
1/2+x,1/2-y,1/2+z
-x,y,1/2-z
1/2-x,1/2+y,1/2-z
-x,-y,-z
1/2-x,1/2-y,-z

loop_
_atom_site_aniso_label
_atom_site_aniso_U_11
_atom_site_aniso_U_22
_atom_site_aniso_U_33
_atom_site_aniso_U_12
_atom_site_aniso_U_13
_atom_site_aniso_U_23
Si1 0.00545 0.00303 0.00497 -0.00002 0.00105 -0.00025
Si2 0.00538 0.00304 0.00510 -0.00002 0.00114 0.00025
Na 0.02100 0.00825 0.02427 -0.00049 0.01075 -0.00194
O1 0.00810 0.00440 0.00652 0.00150 0.00075 -0.00008
O2 0.00779 0.00418 0.00904 -0.00148 0.00114 -0.00139
O3 0.00695 0.00621 0.00878 0.00051 0.00304 0.00186
O4 0.01386 0.00516 0.00581 0.00000 0.00129 0.00000

loop_
_atom_site_label
_atom_site_fract_x
_atom_site_fract_y
_atom_site_fract_z
Si1 0.45777 0.28452 0.11515
Si2 0.25000 0.25000 0.50000
Na 0.14770 0.29478 0.18326
O1 0.36080 0.56388 0.12681
O2 0.36502 0.04726 0.03572
O3 0.37597 0.36728 0.41000
O4 0.00000 0.64740 0.25000

loop_
_cod_related_entry_id
_cod_related_entry_database
_cod_related_entry_code
1 AMCSD 0007927
